data_4128321
loop_
_publ_author_name
'Kusaka, Shinpei'
'Kiyose, Atsushi'
'Sato, Hiroshi'
'Hijikata, Yuh'
'Hori, Akihiro'
'Ma, Yunsheng'
'Matsuda, Ryotaro'

_publ_section_title
;
 Dynamic Topochemical Reaction Tuned by Guest Molecules in the Nanospace
 of a Metal-Organic Framework.
;
_journal_issue 40
_journal_name_full 'Journal of the American Chemical Society'
_journal_page_first 15742
_journal_page_last 15746
_journal_paper_doi 10.1021/jacs.9b07682
_journal_volume 141
_journal_year 2019
_chemical_formula_moiety 'C31 H31 N2 O5 Zn'
_chemical_formula_sum 'C31 H31 N2 O5 Zn'
_chemical_formula_weight 576.98
_space_group_crystal_system triclinic
_space_group_IT_number 2
_space_group_name_Hall '-P 1'
_space_group_name_H-M_alt 'P -1'
_symmetry_space_group_name_Hall '-P 1'
_symmetry_space_group_name_H-M 'P -1'
_atom_sites_solution_hydrogens geom
_atom_sites_solution_primary direct
_atom_sites_solution_secondary difmap
_cell_angle_alpha 76.227(2)
_cell_angle_beta 76.572(2)
_cell_angle_gamma 83.831(2)
_cell_formula_units_Z 2
_cell_length_a 8.4884(2)
_cell_length_b 11.7850(3)
_cell_length_c 14.7536(3)
_cell_measurement_reflns_used 10694
_cell_measurement_temperature 296
_cell_measurement_theta_max 27.67
_cell_measurement_theta_min 2.63
_cell_volume 1392.14(6)
_computing_cell_refinement 'CrysAlisPro 1.171.39.9b (Rigaku OD, 2015)'
_computing_data_collection 'CrysAlisPro 1.171.39.9b (Rigaku OD, 2015)'
_computing_data_reduction 'CrysAlisPro 1.171.39.9b (Rigaku OD, 2015)'
_computing_molecular_graphics 'CrystalStructure 4.2.2'
_computing_publication_material 'CrystalStructure 4.2.2 (Rigaku, 2016)'
_computing_structure_refinement 'SHELXL Version 2014/7 (Sheldrick, 2008)'
_computing_structure_solution 'SHELXT Version 2014/5 (Sheldrick, 2014)'
_diffrn_ambient_temperature 296
_diffrn_detector_area_resol_mean 5.811
_diffrn_measured_fraction_theta_full 0.998
_diffrn_measured_fraction_theta_max 0.864
_diffrn_measurement_device_type 'Rigaku XtaLAB P200'
_diffrn_measurement_method \w
_diffrn_radiation_type 'Mo K\a'
_diffrn_radiation_wavelength 0.71075
_diffrn_reflns_av_R_equivalents 0.0315
_diffrn_reflns_Laue_measured_fraction_full 0.998
_diffrn_reflns_Laue_measured_fraction_max 0.864
_diffrn_reflns_limit_h_max 11
_diffrn_reflns_limit_h_min -11
_diffrn_reflns_limit_k_max 16
_diffrn_reflns_limit_k_min -14
_diffrn_reflns_limit_l_max 20
_diffrn_reflns_limit_l_min -16
_diffrn_reflns_number 24523
_diffrn_reflns_point_group_measured_fraction_full 0.998
_diffrn_reflns_point_group_measured_fraction_max 0.864
_diffrn_reflns_theta_full 25.242
_diffrn_reflns_theta_max 30.151
_diffrn_reflns_theta_min 2.037
_diffrn_standards_number 0
_exptl_absorpt_coefficient_mu 0.925
_exptl_absorpt_correction_T_max 1.000
_exptl_absorpt_correction_T_min 0.878
_exptl_absorpt_correction_type multi-scan
_exptl_absorpt_process_details
;
CrysAlisPro 1.171.39.9b (Rigaku Oxford Diffraction, 2015)
Empirical absorption correction using spherical harmonics,
 implemented in SCALE3 ABSPACK scaling algorithm.
;
_exptl_crystal_colour nONE
_exptl_crystal_density_diffrn 1.376
_exptl_crystal_density_method 'not measured'
_exptl_crystal_description nONE
_exptl_crystal_F_000 602.00
_refine_diff_density_max 0.52
_refine_diff_density_min -0.53
_refine_ls_extinction_method none
_refine_ls_goodness_of_fit_ref 1.068
_refine_ls_hydrogen_treatment refxyz
_refine_ls_number_parameters 527
_refine_ls_number_reflns 7123
_refine_ls_number_restraints 53
_refine_ls_R_factor_all 0.0505
_refine_ls_R_factor_gt 0.0408
_refine_ls_shift/su_max 0.001
_refine_ls_structure_factor_coef Fsqd
_refine_ls_weighting_details 'w = 1/[\s^2^(Fo^2^)+(0.0709P)^2^+0.2256P] where P=(Fo^2^+2Fc^2^)/3'
_refine_ls_weighting_scheme calc
_refine_ls_wR_factor_gt 0.1085
_refine_ls_wR_factor_ref 0.1128
_reflns_Friedel_coverage 0.000
_reflns_number_gt 6049
_reflns_number_total 7123
_reflns_threshold_expression F^2^>2.0\s(F^2^)
_cod_data_source_file ja9b07682_si_006.cif
_cod_data_source_block xcalibur
_cod_database_code 4128321

loop_
_space_group_symop_id
_space_group_symop_operation_xyz
1 +X,+Y,+Z
2 -X,-Y,-Z

loop_
_atom_site_label
_atom_site_type_symbol
_atom_site_fract_x
_atom_site_fract_y
_atom_site_fract_z
_atom_site_U_iso_or_equiv
_atom_site_adp_type
_atom_site_occupancy
_atom_site_site_symmetry_order
_atom_site_calc_flag
_atom_site_refinement_flags_posn
_atom_site_refinement_flags_adp
_atom_site_refinement_flags_occupancy
_atom_site_disorder_assembly
_atom_site_disorder_group
Zn1 Zn 0.37871(2) 0.08593(2) 0.45931(2) 0.02516(9) Uani 1 1 d . . . . .
O1 O 0.7015(2) 0.07443(13) 0.53177(11) 0.0423(4) Uani 1 1 d . . . . .
O2 O 0.51917(19) 0.20703(14) 0.47412(12) 0.0437(4) Uani 1 1 d . . . . .
O3 O 0.2420(2) 0.08579(18) 0.59155(11) 0.0550(5) Uani 1 1 d . . . . .
O4 O 0.4250(2) -0.04696(19) 0.64589(12) 0.0582(5) Uani 1 1 d . . . . .
C1 C 0.6482(2) 0.17766(18) 0.50378(14) 0.0337(4) Uani 1 1 d . . . . .
C2 C 0.7502(2) 0.27396(17) 0.50499(14) 0.0340(4) Uani 1 1 d . . . . .
C3 C 0.7034(4) 0.3900(2) 0.4768(3) 0.0786(11) Uani 1 1 d . . . . .
H3 H 0.6050 0.4097 0.4579 0.094 Uiso 1 1 calc R U . . .
C4 C 0.7995(4) 0.4775(2) 0.4758(3) 0.0837(13) Uani 1 1 d . . . . .
H4 H 0.7639 0.5551 0.4570 0.100 Uiso 1 1 calc R U . . .
C5 C 0.9469(2) 0.45266(18) 0.50215(15) 0.0361(4) Uani 1 1 d . . . . .
C6 C 0.9908(3) 0.3368(2) 0.5324(2) 0.0573(7) Uani 1 1 d . . . . .
H6 H 1.0884 0.3168 0.5523 0.069 Uiso 1 1 calc R U . . .
C7 C 0.8940(3) 0.2489(2) 0.5343(2) 0.0529(7) Uani 1 1 d . . . . .
H7 H 0.9271 0.1713 0.5559 0.063 Uiso 1 1 calc R U . . .
C8 C 0.2979(3) 0.0171(2) 0.65750(15) 0.0455(6) Uani 1 1 d . . . . .
C9 C 0.2063(3) 0.0110(2) 0.75889(14) 0.0396(5) Uani 1 1 d . . . . .
C10 C 0.0758(3) 0.0872(2) 0.78005(16) 0.0500(6) Uani 1 1 d . . . . .
H10 H 0.0410 0.1421 0.7310 0.060 Uiso 1 1 calc R U . . .
C11 C -0.0044(3) 0.0828(2) 0.87389(16) 0.0500(6) Uani 1 1 d . . . . .
H11 H -0.0919 0.1355 0.8867 0.060 Uiso 1 1 calc R U . . .
C12 C 0.0425(3) 0.0016(2) 0.94934(13) 0.0374(4) Uani 1 1 d . . . . .
C13 C 0.1730(3) -0.0767(2) 0.92643(16) 0.0488(6) Uani 1 1 d . . . . .
H13 H 0.2064 -0.1333 0.9750 0.059 Uiso 1 1 calc R U . . .
C14 C 0.2532(3) -0.0716(2) 0.83310(17) 0.0495(6) Uani 1 1 d . . . . .
H14 H 0.3402 -0.1245 0.8197 0.059 Uiso 1 1 calc R U . . .
N1 N 0.2818(7) 0.1740(6) 0.3483(4) 0.0313(11) Uani 0.488(2) 1 d . . P A 1
C15 C 0.1654(11) 0.1317(10) 0.3202(6) 0.0481(18) Uani 0.488(2) 1 d . . P A 1
H15 H 0.1110 0.0684 0.3612 0.058 Uiso 0.488(2) 1 calc R U P A 1
C16 C 0.1223(8) 0.1762(5) 0.2348(4) 0.0589(16) Uani 0.488(2) 1 d . . P A 1
H16 H 0.0343 0.1479 0.2212 0.071 Uiso 0.488(2) 1 calc R U P A 1
C17 C 0.2093(7) 0.2633(5) 0.1683(4) 0.0523(12) Uani 0.488(2) 1 d . . P A 1
C18 C 0.3364(8) 0.3030(5) 0.1933(4) 0.0618(16) Uani 0.488(2) 1 d . . P A 1
H18 H 0.4011 0.3596 0.1503 0.074 Uiso 0.488(2) 1 calc R U P A 1
C19 C 0.3662(8) 0.2572(5) 0.2830(4) 0.0569(15) Uani 0.488(2) 1 d . . P A 1
H19 H 0.4509 0.2862 0.2994 0.068 Uiso 0.488(2) 1 calc R U P A 1
C20 C 0.1646(8) 0.3095(6) 0.0746(4) 0.0624(15) Uani 0.488(2) 1 d . . P A 1
H20 H 0.0909 0.2691 0.0583 0.075 Uiso 0.488(2) 1 calc R U P A 1
C21 C 0.2224(8) 0.4046(6) 0.0123(4) 0.0623(15) Uani 0.488(2) 1 d D . P A 1
H21 H 0.2957 0.4441 0.0298 0.075 Uiso 0.488(2) 1 calc R U P A 1
C22 C 0.1822(13) 0.4543(7) -0.0818(5) 0.054(4) Uani 0.488(2) 1 d D . P A 1
C23 C 0.0759(10) 0.4028(7) -0.1163(5) 0.079(2) Uani 0.488(2) 1 d D . P A 1
H23 H 0.0291 0.3336 -0.0811 0.094 Uiso 0.488(2) 1 calc R U P A 1
C24 C 0.0403(10) 0.4570(7) -0.2053(5) 0.082(2) Uani 0.488(2) 1 d D . P A 1
H24 H -0.0305 0.4227 -0.2291 0.098 Uiso 0.488(2) 1 calc R U P A 1
C25 C 0.1067(10) 0.5581(7) -0.2574(4) 0.081(2) Uani 0.488(2) 1 d D . P A 1
H25 H 0.0815 0.5927 -0.3162 0.097 Uiso 0.488(2) 1 calc R U P A 1
C26 C 0.2117(10) 0.6093(7) -0.2226(5) 0.083(2) Uani 0.488(2) 1 d D . P A 1
H26 H 0.2583 0.6785 -0.2579 0.099 Uiso 0.488(2) 1 calc R U P A 1
C27 C 0.2468(9) 0.5577(6) -0.1357(5) 0.0757(19) Uani 0.488(2) 1 d D . P A 1
H27 H 0.3164 0.5934 -0.1122 0.091 Uiso 0.488(2) 1 calc R U P A 1
N2 N 0.2329(7) 0.1821(6) 0.3754(4) 0.0358(12) Uani 0.512(2) 1 d . . P A 2
C28 C 0.1117(12) 0.1366(10) 0.3538(8) 0.065(2) Uani 0.512(2) 1 d . . P A 2
H28 H 0.0946 0.0578 0.3799 0.078 Uiso 0.512(2) 1 calc R U P A 2
C29 C 0.0118(9) 0.1969(6) 0.2970(6) 0.080(2) Uani 0.512(2) 1 d . . P A 2
H29 H -0.0730 0.1604 0.2875 0.096 Uiso 0.512(2) 1 calc R U P A 2
C30 C 0.0363(7) 0.3091(5) 0.2546(4) 0.0577(13) Uani 0.512(2) 1 d . . P A 2
C31 C 0.1556(9) 0.3597(5) 0.2771(5) 0.075(2) Uani 0.512(2) 1 d . . P A 2
H31 H 0.1738 0.4385 0.2522 0.090 Uiso 0.512(2) 1 calc R U P A 2
C32 C 0.2491(8) 0.2912(5) 0.3378(5) 0.0658(17) Uani 0.512(2) 1 d . . P A 2
H32 H 0.3295 0.3273 0.3522 0.079 Uiso 0.512(2) 1 calc R U P A 2
C33 C -0.0688(9) 0.3758(6) 0.1892(5) 0.0707(18) Uani 0.512(2) 1 d . . P A 2
H33 H -0.1439 0.3334 0.1761 0.085 Uiso 0.512(2) 1 calc R U P A 2
C34 C -0.0666(8) 0.4865(6) 0.1485(5) 0.0693(16) Uani 0.512(2) 1 d . . P A 2
H34 H 0.0055 0.5293 0.1638 0.083 Uiso 0.512(2) 1 calc R U P A 2
C36 C -0.2652(7) 0.4976(4) 0.0447(4) 0.081(2) Uani 0.512(2) 1 d G . P A 2
H36 H -0.2707 0.4166 0.0614 0.097 Uiso 0.512(2) 1 calc R U P A 2
C37 C -0.3578(6) 0.5645(5) -0.0172(4) 0.097(3) Uani 0.512(2) 1 d G . P A 2
H37 H -0.4253 0.5284 -0.0419 0.116 Uiso 0.512(2) 1 calc R U P A 2
C38 C -0.3496(7) 0.6855(5) -0.0422(4) 0.105(3) Uani 0.512(2) 1 d G . P A 2
H38 H -0.4116 0.7303 -0.0837 0.126 Uiso 0.512(2) 1 calc R U P A 2
C39 C -0.2488(8) 0.7395(4) -0.0054(4) 0.114(3) Uani 0.512(2) 1 d G . P A 2
H39 H -0.2433 0.8204 -0.0221 0.137 Uiso 0.512(2) 1 calc R U P A 2
C40 C -0.1561(8) 0.6725(5) 0.0565(4) 0.091(2) Uani 0.512(2) 1 d G . P A 2
H40 H -0.0886 0.7086 0.0812 0.110 Uiso 0.512(2) 1 calc R U P A 2
C35 C -0.1644(8) 0.5516(4) 0.0816(4) 0.077(6) Uani 0.512(2) 1 d G . P A 2
C44 C 0.5339(19) -0.2216(14) 1.2472(10) 0.157(5) Uani 0.488(2) 1 d D U P A 1
H44A H 0.6444 -0.2132 1.2129 0.235 Uiso 0.488(2) 1 calc R U P A 1
H44B H 0.5313 -0.2687 1.3102 0.235 Uiso 0.488(2) 1 calc R U P A 1
H44C H 0.4827 -0.1458 1.2516 0.235 Uiso 0.488(2) 1 calc R U P A 1
N3 N 0.4503(10) -0.2225(8) 1.0997(8) 0.177(5) Uani 0.488(2) 1 d D U P A 1
C41 C 0.5454(16) -0.1161(9) 1.0520(10) 0.169(6) Uani 0.488(2) 1 d D . P A 1
H41A H 0.6569 -0.1337 1.0561 0.254 Uiso 0.488(2) 1 calc R U P A 1
H41B H 0.5020 -0.0533 1.0833 0.254 Uiso 0.488(2) 1 calc R U P A 1
H41C H 0.5381 -0.0932 0.9861 0.254 Uiso 0.488(2) 1 calc R U P A 1
C42 C 0.3653(11) -0.2923(7) 1.0632(7) 0.093(3) Uani 0.488(2) 1 d D . P A 1
H42A H 0.2523 -0.2676 1.0740 0.140 Uiso 0.488(2) 1 calc DR U P A 1
H42B H 0.3779 -0.3728 1.0950 0.140 Uiso 0.488(2) 1 calc R U P A 1
H42C H 0.4081 -0.2838 0.9959 0.140 Uiso 0.488(2) 1 calc R U P A 1
C43 C 0.4495(13) -0.2765(9) 1.1978(8) 0.104(3) Uani 0.488(2) 1 d D U P A 1
O5 O 0.3435(18) -0.3493(13) 1.2338(10) 0.215(5) Uani 0.488(2) 1 d D U P A 1
C48 C 0.5849(11) -0.2944(10) 1.2950(7) 0.102(3) Uani 0.512(2) 1 d D U P A 2
H48A H 0.6803 -0.2747 1.2459 0.153 Uiso 0.512(2) 1 calc R U P A 2
H48B H 0.6119 -0.3575 1.3444 0.153 Uiso 0.512(2) 1 calc R U P A 2
H48C H 0.5435 -0.2274 1.3214 0.153 Uiso 0.512(2) 1 calc R U P A 2
N4 N 0.3881(10) -0.2351(7) 1.1954(7) 0.179(6) Uani 0.512(2) 1 d D U P A 2
C45 C 0.4249(13) -0.1148(7) 1.1891(9) 0.143(5) Uani 0.512(2) 1 d D . P A 2
H45A H 0.3806 -0.0632 1.1391 0.214 Uiso 0.512(2) 1 calc R U P A 2
H45B H 0.5403 -0.1089 1.1753 0.214 Uiso 0.512(2) 1 calc R U P A 2
H45C H 0.3779 -0.0931 1.2488 0.214 Uiso 0.512(2) 1 calc R U P A 2
C46 C 0.2804(10) -0.2848(6) 1.1571(8) 0.105(4) Uani 0.512(2) 1 d D . P A 2
H46A H 0.1721 -0.2782 1.1942 0.158 Uiso 0.512(2) 1 calc DR U P A 2
H46B H 0.3125 -0.3658 1.1591 0.158 Uiso 0.512(2) 1 calc R U P A 2
H46C H 0.2838 -0.2440 1.0921 0.158 Uiso 0.512(2) 1 calc R U P A 2
C47 C 0.4616(10) -0.3300(6) 1.2542(7) 0.083(2) Uani 0.512(2) 1 d D U P A 2
O6 O 0.4214(13) -0.4397(7) 1.2673(8) 0.162(4) Uani 0.512(2) 1 d D U P A 2

loop_
_atom_site_aniso_label
_atom_site_aniso_U_11
_atom_site_aniso_U_22
_atom_site_aniso_U_33
_atom_site_aniso_U_23
_atom_site_aniso_U_13
_atom_site_aniso_U_12
Zn1 0.02680(13) 0.02684(13) 0.02247(12) -0.00586(8) -0.00382(8) -0.00641(8)
O1 0.0551(9) 0.0306(8) 0.0463(8) -0.0042(6) -0.0185(7) -0.0173(7)
O2 0.0410(8) 0.0368(8) 0.0601(10) -0.0124(7) -0.0174(7) -0.0141(6)
O3 0.0617(11) 0.0733(12) 0.0272(8) -0.0156(8) 0.0078(7) -0.0189(9)
O4 0.0418(9) 0.0966(15) 0.0370(9) -0.0311(9) 0.0106(7) -0.0129(10)
C1 0.0383(10) 0.0339(10) 0.0315(9) -0.0088(8) -0.0051(8) -0.0141(8)
C2 0.0367(10) 0.0298(10) 0.0383(10) -0.0075(8) -0.0093(8) -0.0119(8)
C3 0.0692(18) 0.0348(13) 0.149(3) 0.0017(16) -0.074(2) -0.0151(12)
C4 0.080(2) 0.0274(12) 0.160(4) 0.0083(16) -0.083(2) -0.0150(13)
C5 0.0359(10) 0.0298(10) 0.0457(11) -0.0070(8) -0.0120(8) -0.0113(8)
C6 0.0410(12) 0.0321(11) 0.109(2) -0.0120(13) -0.0379(14) -0.0068(10)
C7 0.0462(13) 0.0256(10) 0.094(2) -0.0093(11) -0.0303(13) -0.0067(9)
C8 0.0444(12) 0.0669(16) 0.0287(10) -0.0212(10) 0.0080(9) -0.0292(11)
C9 0.0393(11) 0.0537(13) 0.0260(9) -0.0148(9) 0.0046(8) -0.0161(9)
C10 0.0562(14) 0.0610(15) 0.0268(10) -0.0073(10) -0.0008(9) -0.0006(12)
C11 0.0521(14) 0.0605(15) 0.0290(10) -0.0094(10) 0.0007(9) 0.0119(11)
C12 0.0361(10) 0.0492(12) 0.0243(9) -0.0101(8) 0.0004(8) -0.0012(9)
C13 0.0461(13) 0.0629(15) 0.0310(11) -0.0105(10) -0.0011(9) 0.0096(11)
C14 0.0394(12) 0.0693(17) 0.0380(12) -0.0215(11) 0.0011(9) 0.0062(11)
N1 0.030(3) 0.036(2) 0.026(3) -0.003(2) -0.007(2) -0.001(2)
C15 0.044(5) 0.052(4) 0.049(4) -0.004(3) -0.019(3) -0.003(4)
C16 0.067(4) 0.053(3) 0.064(4) 0.007(3) -0.041(3) -0.023(3)
C17 0.058(3) 0.052(3) 0.047(3) 0.000(2) -0.021(2) -0.007(2)
C18 0.072(4) 0.059(3) 0.054(3) 0.017(3) -0.031(3) -0.026(3)
C19 0.065(4) 0.053(3) 0.055(3) 0.010(3) -0.029(3) -0.026(3)
C20 0.079(4) 0.064(4) 0.049(3) -0.002(3) -0.032(3) -0.009(3)
C21 0.066(4) 0.069(4) 0.053(3) 0.002(3) -0.027(3) -0.013(3)
C22 0.065(6) 0.063(9) 0.034(5) -0.003(5) -0.019(5) 0.004(5)
C23 0.111(6) 0.073(5) 0.061(4) -0.002(3) -0.044(4) -0.015(4)
C24 0.103(6) 0.095(6) 0.060(4) -0.017(4) -0.043(4) -0.004(4)
C25 0.097(5) 0.100(6) 0.039(3) 0.000(3) -0.026(3) 0.005(4)
C26 0.080(5) 0.094(6) 0.060(4) 0.011(4) -0.019(4) -0.003(4)
C27 0.074(4) 0.079(5) 0.069(4) 0.011(3) -0.028(3) -0.012(3)
N2 0.033(3) 0.043(2) 0.030(3) -0.011(2) -0.0007(19) -0.001(2)
C28 0.065(6) 0.049(4) 0.090(8) -0.007(5) -0.045(5) 0.001(4)
C29 0.076(4) 0.073(4) 0.097(5) 0.006(4) -0.049(4) -0.025(4)
C30 0.056(3) 0.061(3) 0.056(3) -0.006(2) -0.018(2) -0.006(2)
C31 0.091(5) 0.051(3) 0.088(4) 0.015(3) -0.052(4) -0.019(3)
C32 0.078(4) 0.052(3) 0.076(4) 0.002(3) -0.044(4) -0.017(3)
C33 0.074(4) 0.068(4) 0.071(4) 0.007(3) -0.037(3) -0.012(3)
C34 0.072(4) 0.072(4) 0.068(4) -0.008(3) -0.031(3) -0.002(3)
C36 0.070(4) 0.097(5) 0.067(4) 0.010(4) -0.024(3) -0.012(4)
C37 0.071(4) 0.119(7) 0.093(5) 0.012(5) -0.042(4) -0.001(4)
C38 0.096(6) 0.122(7) 0.086(5) 0.001(5) -0.039(5) 0.033(5)
C39 0.158(9) 0.080(5) 0.110(7) -0.012(5) -0.070(7) 0.036(6)
C40 0.115(6) 0.081(5) 0.088(5) -0.022(4) -0.049(5) 0.019(4)
C35 0.069(8) 0.080(12) 0.076(10) -0.001(8) -0.023(7) 0.003(7)
C44 0.186(13) 0.173(13) 0.123(10) -0.045(9) -0.019(9) -0.058(11)
N3 0.100(6) 0.140(8) 0.223(12) 0.021(8) 0.013(7) 0.039(6)
C41 0.172(14) 0.117(10) 0.179(14) 0.025(9) -0.012(11) -0.022(9)
C42 0.103(6) 0.083(5) 0.121(7) -0.042(5) -0.065(6) 0.012(5)
C43 0.097(6) 0.057(5) 0.157(9) -0.033(5) -0.002(6) -0.038(5)
O5 0.254(14) 0.215(12) 0.212(11) -0.106(10) -0.056(10) -0.030(12)
C48 0.092(6) 0.132(9) 0.104(7) -0.042(6) -0.044(5) -0.011(6)
N4 0.123(8) 0.116(8) 0.224(12) 0.032(8) 0.018(7) 0.040(6)
C45 0.114(8) 0.060(5) 0.252(16) -0.013(7) -0.056(9) -0.013(5)
C46 0.089(5) 0.060(4) 0.198(11) -0.016(5) -0.110(7) 0.008(4)
C47 0.072(4) 0.061(5) 0.125(7) -0.023(4) -0.040(5) 0.000(4)
O6 0.181(9) 0.115(7) 0.185(8) -0.045(6) -0.008(7) -0.030(6)

loop_
_atom_type_symbol
_atom_type_description
_atom_type_scat_dispersion_real
_atom_type_scat_dispersion_imag
_atom_type_scat_source
C C 0.0033 0.0016
;
International Tables for Crystallography
(Vol. C, Tables 4.2.6.8 and 6.1.1.4)
;
H H 0.0000 0.0000
;
International Tables for Crystallography
(Vol. C, Table 6.1.1.4)
;
N N 0.0061 0.0033
;
International Tables for Crystallography
(Vol. C, Tables 4.2.6.8 and 6.1.1.4)
;
O O 0.0106 0.0060
;
International Tables for Crystallography
(Vol. C, Tables 4.2.6.8 and 6.1.1.4)
;
Zn Zn 0.2839 1.4301
;
International Tables for Crystallography
(Vol. C, Tables 4.2.6.8 and 6.1.1.4)
;

loop_
_geom_angle_atom_site_label_1
_geom_angle_atom_site_label_2
_geom_angle_atom_site_label_3
_geom_angle
_geom_angle_site_symmetry_1
_geom_angle_site_symmetry_3
N1 Zn1 O3 116.48(16) . .
N2 Zn1 O3 101.60(15) . .
N1 Zn1 O2 101.9(2) . .
N2 Zn1 O2 103.2(2) . .
O3 Zn1 O2 89.91(7) . .
N1 Zn1 O1 97.3(2) . 2_656
N2 Zn1 O1 97.5(2) . 2_656
O3 Zn1 O1 89.12(7) . 2_656
O2 Zn1 O1 158.98(7) . 2_656
N1 Zn1 O4 84.83(16) . 2_656
N2 Zn1 O4 99.70(14) . 2_656
O3 Zn1 O4 158.68(9) . 2_656
O2 Zn1 O4 86.06(7) . 2_656
O1 Zn1 O4 87.26(7) 2_656 2_656
N1 Zn1 Zn1 151.45(15) . 2_656
N2 Zn1 Zn1 165.17(15) . 2_656
O3 Zn1 Zn1 91.17(6) . 2_656
O2 Zn1 Zn1 84.11(5) . 2_656
O1 Zn1 Zn1 74.92(5) 2_656 2_656
O4 Zn1 Zn1 67.60(6) 2_656 2_656
C1 O1 Zn1 133.42(14) . 2_656
C1 O2 Zn1 121.55(14) . .
C8 O3 Zn1 113.75(16) . .
C8 O4 Zn1 142.15(17) . 2_656
O2 C1 O1 125.91(18) . .
O2 C1 C2 117.51(18) . .
O1 C1 C2 116.57(18) . .
C7 C2 C3 117.41(19) . .
C7 C2 C1 120.92(19) . .
C3 C2 C1 121.66(19) . .
C2 C3 C4 121.3(2) . .
C2 C3 H3 119.4 . .
C4 C3 H3 119.4 . .
C5 C4 C3 121.6(2) . .
C5 C4 H4 119.2 . .
C3 C4 H4 119.2 . .
C6 C5 C4 116.8(2) . .
C6 C5 C5 121.8(2) . 2_766
C4 C5 C5 121.4(2) . 2_766
C5 C6 C7 121.7(2) . .
C5 C6 H6 119.1 . .
C7 C6 H6 119.1 . .
C2 C7 C6 121.2(2) . .
C2 C7 H7 119.4 . .
C6 C7 H7 119.4 . .
O4 C8 O3 125.2(2) . .
O4 C8 C9 116.7(2) . .
O3 C8 C9 118.1(2) . .
C10 C9 C14 118.58(19) . .
C10 C9 C8 121.1(2) . .
C14 C9 C8 120.3(2) . .
C9 C10 C11 120.5(2) . .
C9 C10 H10 119.8 . .
C11 C10 H10 119.8 . .
C10 C11 C12 121.7(2) . .
C10 C11 H11 119.1 . .
C12 C11 H11 119.1 . .
C11 C12 C13 117.04(19) . .
C11 C12 C12 121.6(2) . 2_557
C13 C12 C12 121.4(3) . 2_557
C14 C13 C12 121.1(2) . .
C14 C13 H13 119.4 . .
C12 C13 H13 119.4 . .
C13 C14 C9 121.0(2) . .
C13 C14 H14 119.5 . .
C9 C14 H14 119.5 . .
C19 N1 C15 115.6(7) . .
C19 N1 Zn1 118.6(5) . .
C15 N1 Zn1 122.6(6) . .
N1 C15 C16 123.6(8) . .
N1 C15 H15 118.2 . .
C16 C15 H15 118.2 . .
C15 C16 C17 120.0(6) . .
C15 C16 H16 120.0 . .
C17 C16 H16 120.0 . .
C18 C17 C16 117.3(5) . .
C18 C17 C20 122.8(5) . .
C16 C17 C20 119.9(5) . .
C17 C18 C19 118.8(5) . .
C17 C18 H18 120.6 . .
C19 C18 H18 120.6 . .
N1 C19 C18 124.5(5) . .
N1 C19 H19 117.7 . .
C18 C19 H19 117.7 . .
C21 C20 C17 124.5(5) . .
C21 C20 H20 117.7 . .
C17 C20 H20 117.7 . .
C20 C21 C22 126.7(6) . .
C20 C21 H21 116.6 . .
C22 C21 H21 116.6 . .
C27 C22 C23 118.7(6) . .
C27 C22 C21 119.2(8) . .
C23 C22 C21 122.1(7) . .
C22 C23 C24 118.7(7) . .
C22 C23 H23 120.6 . .
C24 C23 H23 120.6 . .
C25 C24 C23 121.5(7) . .
C25 C24 H24 119.3 . .
C23 C24 H24 119.3 . .
C24 C25 C26 119.6(6) . .
C24 C25 H25 120.2 . .
C26 C25 H25 120.2 . .
C27 C26 C25 119.5(7) . .
C27 C26 H26 120.2 . .
C25 C26 H26 120.2 . .
C26 C27 C22 122.0(7) . .
C26 C27 H27 119.0 . .
C22 C27 H27 119.0 . .
C32 N2 C28 114.3(8) . .
C32 N2 Zn1 122.9(5) . .
C28 N2 Zn1 122.7(7) . .
N2 C28 C29 125.0(10) . .
N2 C28 H28 117.5 . .
C29 C28 H28 117.5 . .
C30 C29 C28 119.6(7) . .
C30 C29 H29 120.2 . .
C28 C29 H29 120.2 . .
C29 C30 C31 117.1(5) . .
C29 C30 C33 120.4(5) . .
C31 C30 C33 122.4(6) . .
C30 C31 C32 118.9(6) . .
C30 C31 H31 120.6 . .
C32 C31 H31 120.6 . .
N2 C32 C31 124.9(6) . .
N2 C32 H32 117.5 . .
C31 C32 H32 117.5 . .
C34 C33 C30 127.2(6) . .
C34 C33 H33 116.4 . .
C30 C33 H33 116.4 . .
C33 C34 C35 127.6(6) . .
C33 C34 H34 116.2 . .
C35 C34 H34 116.2 . .
C37 C36 C35 120.0 . .
C37 C36 H36 120.0 . .
C35 C36 H36 120.0 . .
C36 C37 C38 120.0 . .
C36 C37 H37 120.0 . .
C38 C37 H37 120.0 . .
C39 C38 C37 120.0 . .
C39 C38 H38 120.0 . .
C37 C38 H38 120.0 . .
C38 C39 C40 120.0 . .
C38 C39 H39 120.0 . .
C40 C39 H39 120.0 . .
C35 C40 C39 120.0 . .
C35 C40 H40 120.0 . .
C39 C40 H40 120.0 . .
C40 C35 C36 120.0 . .
C40 C35 C34 117.3(4) . .
C36 C35 C34 122.7(4) . .
C43 C44 H44A 109.5 . .
C43 C44 H44B 109.5 . .
H44A C44 H44B 109.5 . .
C43 C44 H44C 109.5 . .
H44A C44 H44C 109.5 . .
H44B C44 H44C 109.5 . .
C42 N3 C43 108.5(8) . .
C42 N3 C41 131.5(11) . .
C43 N3 C41 119.7(9) . .
N3 C41 H41A 109.5 . .
N3 C41 H41B 109.5 . .
H41A C41 H41B 109.5 . .
N3 C41 H41C 109.5 . .
H41A C41 H41C 109.5 . .
H41B C41 H41C 109.5 . .
N3 C42 H42A 109.5 . .
N3 C42 H42B 109.5 . .
H42A C42 H42B 109.5 . .
N3 C42 H42C 109.5 . .
H42A C42 H42C 109.5 . .
H42B C42 H42C 109.5 . .
O5 C43 C44 127.2(13) . .
O5 C43 N3 113.2(11) . .
C44 C43 N3 117.4(10) . .
C47 C48 H48A 109.5 . .
C47 C48 H48B 109.5 . .
H48A C48 H48B 109.5 . .
C47 C48 H48C 109.5 . .
H48A C48 H48C 109.5 . .
H48B C48 H48C 109.5 . .
C46 N4 C47 106.4(7) . .
C46 N4 C45 133.3(8) . .
C47 N4 C45 120.2(9) . .
N4 C45 H45A 109.5 . .
N4 C45 H45B 109.5 . .
H45A C45 H45B 109.5 . .
N4 C45 H45C 109.5 . .
H45A C45 H45C 109.5 . .
H45B C45 H45C 109.5 . .
N4 C46 H46A 109.5 . .
N4 C46 H46B 109.5 . .
H46A C46 H46B 109.5 . .
N4 C46 H46C 109.5 . .
H46A C46 H46C 109.5 . .
H46B C46 H46C 109.5 . .
O6 C47 N4 121.7(9) . .
O6 C47 C48 124.8(9) . .
N4 C47 C48 113.5(8) . .

loop_
_geom_bond_atom_site_label_1
_geom_bond_atom_site_label_2
_geom_bond_distance
_geom_bond_site_symmetry_2
Zn1 N1 2.018(7) .
Zn1 N2 2.023(7) .
Zn1 O3 2.0249(15) .
Zn1 O2 2.0351(14) .
Zn1 O1 2.0419(14) 2_656
Zn1 O4 2.0906(16) 2_656
Zn1 Zn1 2.9795(4) 2_656
O1 C1 1.259(3) .
O1 Zn1 2.0418(14) 2_656
O2 C1 1.257(3) .
O3 C8 1.259(3) .
O4 C8 1.250(3) .
O4 Zn1 2.0906(16) 2_656
C1 C2 1.506(3) .
C2 C7 1.367(3) .
C2 C3 1.374(3) .
C3 C4 1.378(3) .
C3 H3 0.9300 .
C4 C5 1.376(3) .
C4 H4 0.9300 .
C5 C6 1.372(3) .
C5 C5 1.489(4) 2_766
C6 C7 1.382(3) .
C6 H6 0.9300 .
C7 H7 0.9300 .
C8 C9 1.506(3) .
C9 C10 1.375(4) .
C9 C14 1.384(4) .
C10 C11 1.385(3) .
C10 H10 0.9300 .
C11 C12 1.389(3) .
C11 H11 0.9300 .
C12 C13 1.396(3) .
C12 C12 1.495(4) 2_557
C13 C14 1.377(3) .
C13 H13 0.9300 .
C14 H14 0.9300 .
N1 C19 1.334(8) .
N1 C15 1.338(13) .
C15 C16 1.362(12) .
C15 H15 0.9300 .
C16 C17 1.381(7) .
C16 H16 0.9300 .
C17 C18 1.376(7) .
C17 C20 1.481(7) .
C18 C19 1.377(7) .
C18 H18 0.9300 .
C19 H19 0.9300 .
C20 C21 1.326(8) .
C20 H20 0.9300 .
C21 C22 1.476(8) .
C21 H21 0.9300 .
C22 C27 1.377(10) .
C22 C23 1.385(10) .
C23 C24 1.403(8) .
C23 H23 0.9300 .
C24 C25 1.355(9) .
C24 H24 0.9300 .
C25 C26 1.377(10) .
C25 H25 0.9300 .
C26 C27 1.368(8) .
C26 H26 0.9300 .
C27 H27 0.9300 .
N2 C32 1.282(9) .
N2 C28 1.341(13) .
C28 C29 1.358(13) .
C28 H28 0.9300 .
C29 C30 1.336(8) .
C29 H29 0.9300 .
C30 C31 1.368(8) .
C30 C33 1.495(8) .
C31 C32 1.389(8) .
C31 H31 0.9300 .
C32 H32 0.9300 .
C33 C34 1.300(9) .
C33 H33 0.9300 .
C34 C35 1.461(7) .
C34 H34 0.9300 .
C36 C37 1.3900 .
C36 C35 1.3900 .
C36 H36 0.9300 .
C37 C38 1.3900 .
C37 H37 0.9300 .
C38 C39 1.3900 .
C38 H38 0.9300 .
C39 C40 1.3900 .
C39 H39 0.9300 .
C40 C35 1.3900 .
C40 H40 0.9300 .
C44 C43 1.424(13) .
C44 H44A 0.9600 .
C44 H44B 0.9600 .
C44 H44C 0.9600 .
N3 C42 1.417(8) .
N3 C43 1.435(9) .
N3 C41 1.500(8) .
C41 H41A 0.9600 .
C41 H41B 0.9600 .
C41 H41C 0.9600 .
C42 H42A 0.9600 .
C42 H42B 0.9600 .
C42 H42C 0.9600 .
C43 O5 1.247(13) .
C48 C47 1.463(9) .
C48 H48A 0.9600 .
C48 H48B 0.9600 .
C48 H48C 0.9600 .
N4 C46 1.418(8) .
N4 C47 1.426(8) .
N4 C45 1.461(8) .
C45 H45A 0.9600 .
C45 H45B 0.9600 .
C45 H45C 0.9600 .
C46 H46A 0.9600 .
C46 H46B 0.9600 .
C46 H46C 0.9600 .
C47 O6 1.330(8) .

loop_
_geom_torsion_atom_site_label_1
_geom_torsion_atom_site_label_2
_geom_torsion_atom_site_label_3
_geom_torsion_atom_site_label_4
_geom_torsion
_geom_torsion_site_symmetry_1
_geom_torsion_site_symmetry_4
Zn1 O2 C1 O1 -3.8(3) . .
Zn1 O2 C1 C2 175.34(13) . .
Zn1 O1 C1 O2 1.7(3) 2_656 .
Zn1 O1 C1 C2 -177.40(13) 2_656 .
O2 C1 C2 C7 -178.6(2) . .
O1 C1 C2 C7 0.6(3) . .
O2 C1 C2 C3 1.3(3) . .
O1 C1 C2 C3 -179.5(3) . .
C7 C2 C3 C4 1.5(5) . .
C1 C2 C3 C4 -178.4(3) . .
C2 C3 C4 C5 0.7(6) . .
C3 C4 C5 C6 -2.2(6) . .
C3 C4 C5 C5 177.8(3) . 2_766
C4 C5 C6 C7 1.6(5) . .
C5 C5 C6 C7 -178.5(3) 2_766 .
C3 C2 C7 C6 -2.2(4) . .
C1 C2 C7 C6 177.7(2) . .
C5 C6 C7 C2 0.6(5) . .
Zn1 O4 C8 O3 4.4(4) 2_656 .
Zn1 O4 C8 C9 -175.20(17) 2_656 .
Zn1 O3 C8 O4 -0.2(3) . .
Zn1 O3 C8 C9 179.42(14) . .
O4 C8 C9 C10 172.5(2) . .
O3 C8 C9 C10 -7.1(3) . .
O4 C8 C9 C14 -7.0(3) . .
O3 C8 C9 C14 173.3(2) . .
C14 C9 C10 C11 1.4(4) . .
C8 C9 C10 C11 -178.1(2) . .
C9 C10 C11 C12 -0.5(4) . .
C10 C11 C12 C13 -0.9(4) . .
C10 C11 C12 C12 179.0(3) . 2_557
C11 C12 C13 C14 1.3(4) . .
C12 C12 C13 C14 -178.6(3) 2_557 .
C12 C13 C14 C9 -0.4(4) . .
C10 C9 C14 C13 -1.0(4) . .
C8 C9 C14 C13 178.6(2) . .
C19 N1 C15 C16 -6.2(12) . .
Zn1 N1 C15 C16 -165.6(7) . .
N1 C15 C16 C17 5.6(13) . .
C15 C16 C17 C18 -1.1(11) . .
C15 C16 C17 C20 178.5(7) . .
C16 C17 C18 C19 -2.2(10) . .
C20 C17 C18 C19 178.2(6) . .
C15 N1 C19 C18 2.6(11) . .
Zn1 N1 C19 C18 162.8(6) . .
C17 C18 C19 N1 1.5(12) . .
C18 C17 C20 C21 -11.6(11) . .
C16 C17 C20 C21 168.8(7) . .
C17 C20 C21 C22 179.9(7) . .
C20 C21 C22 C27 176.5(8) . .
C20 C21 C22 C23 -0.7(13) . .
C27 C22 C23 C24 1.0(13) . .
C21 C22 C23 C24 178.2(8) . .
C22 C23 C24 C25 -0.4(13) . .
C23 C24 C25 C26 0.0(13) . .
C24 C25 C26 C27 -0.4(13) . .
C25 C26 C27 C22 1.0(13) . .
C23 C22 C27 C26 -1.4(13) . .
C21 C22 C27 C26 -178.7(8) . .
C32 N2 C28 C29 0.4(12) . .
Zn1 N2 C28 C29 -179.1(7) . .
N2 C28 C29 C30 2.9(15) . .
C28 C29 C30 C31 -4.7(12) . .
C28 C29 C30 C33 177.9(8) . .
C29 C30 C31 C32 3.3(11) . .
C33 C30 C31 C32 -179.3(7) . .
C28 N2 C32 C31 -1.9(11) . .
Zn1 N2 C32 C31 177.7(6) . .
C30 C31 C32 N2 0.0(12) . .
C29 C30 C33 C34 174.9(8) . .
C31 C30 C33 C34 -2.4(12) . .
C30 C33 C34 C35 177.4(7) . .
C35 C36 C37 C38 0.0 . .
C36 C37 C38 C39 0.0 . .
C37 C38 C39 C40 0.0 . .
C38 C39 C40 C35 0.0 . .
C39 C40 C35 C36 0.0 . .
C39 C40 C35 C34 -178.7(7) . .
C37 C36 C35 C40 0.0 . .
C37 C36 C35 C34 178.6(7) . .
C33 C34 C35 C40 172.1(7) . .
C33 C34 C35 C36 -6.6(11) . .
C42 N3 C43 O5 -18.0(14) . .
C41 N3 C43 O5 167.3(10) . .
C42 N3 C43 C44 178.0(10) . .
C41 N3 C43 C44 3.3(14) . .
C46 N4 C47 O6 -2.2(12) . .
C45 N4 C47 O6 174.7(8) . .
C46 N4 C47 C48 176.4(8) . .
C45 N4 C47 C48 -6.7(11) . .
